data_2241164
loop_
_publ_author_name
'Liu, Li'
'Yan, Xin-Yan'
'Rao, Xiao-Ping'

_publ_section_title
;
 Crystal structure of
 7-isopropyl-1,4a-dimethyl-1,2,3,4,4a,4b,5,6,7,8,10,10<i>a</i>-dodecahydrophenanthrene-1-carboxylic
 acid phenylamide
;
_journal_coeditor_code TK5389
_journal_issue 10
_journal_name_full 'Acta Crystallographica Section E'
_journal_page_first o801
_journal_page_last o802
_journal_paper_doi 10.1107/S2056989015017648
_journal_volume 71
_journal_year 2015
_chemical_formula_iupac 'C26 H37 N O'
_chemical_formula_moiety 'C26 H37 N O'
_chemical_formula_sum 'C26 H37 N O'
_chemical_formula_weight 379.57
_chemical_name_systematic
;
7-Isopropyl-1,4a-dimethyl-1,2,3,4,4a,4b,5,6,7,8,10,10<i>a</i>-dodecahydro\
phenanthrene-1-carboxylic acid phenylamide
;
_space_group_crystal_system orthorhombic
_space_group_IT_number 19
_space_group_name_Hall 'P 2ac 2ab'
_space_group_name_H-M_alt 'P 21 21 21'
_atom_sites_solution_hydrogens geom
_atom_sites_solution_primary direct
_atom_sites_solution_secondary difmap
_audit_creation_method SHELXL-97
_cell_angle_alpha 90.00
_cell_angle_beta 90.00
_cell_angle_gamma 90.00
_cell_formula_units_Z 4
_cell_length_a 26.223(5)
_cell_length_b 5.9230(12)
_cell_length_c 14.493(3)
_cell_measurement_reflns_used 25
_cell_measurement_temperature 293(2)
_cell_measurement_theta_max 13
_cell_measurement_theta_min 9
_cell_volume 2251.0(8)
_computing_cell_refinement
;
CAD-4 Software (Enraf--Nonius, 1985)
;
_computing_data_collection
;
CAD-4 Software (Enraf--Nonius, 1985)
;
_computing_data_reduction
;
XCAD4 (Harms & Wocadlo, 1995)
;
_computing_molecular_graphics
;
ORTEP-3 for Windows (Farrugia, 2012)
;
_computing_publication_material
;
SHELXL97 (Sheldrick, 2008)
;
_computing_structure_refinement
;
SHELXL97 (Sheldrick, 2008)
;
_computing_structure_solution
;
SHELXS97 (Sheldrick, 2008)
;
_diffrn_ambient_temperature 293(2)
_diffrn_measured_fraction_theta_full 0.997
_diffrn_measured_fraction_theta_max 0.997
_diffrn_measurement_device_type 'Enraf--Nonius CAD-4'
_diffrn_measurement_method \w/2\q
_diffrn_radiation_monochromator graphite
_diffrn_radiation_source 'fine-focus sealed tube'
_diffrn_radiation_type MoK\a
_diffrn_radiation_wavelength 0.71073
_diffrn_reflns_av_R_equivalents 0.0993
_diffrn_reflns_av_sigmaI/netI 0.1118
_diffrn_reflns_limit_h_max 31
_diffrn_reflns_limit_h_min -31
_diffrn_reflns_limit_k_max 7
_diffrn_reflns_limit_k_min 0
_diffrn_reflns_limit_l_max 17
_diffrn_reflns_limit_l_min 0
_diffrn_reflns_number 4707
_diffrn_reflns_theta_full 25.41
_diffrn_reflns_theta_max 25.41
_diffrn_reflns_theta_min 1.55
_diffrn_standards_decay_% 1
_diffrn_standards_interval_count 200
_diffrn_standards_interval_time 2
_diffrn_standards_number 3
_exptl_absorpt_coefficient_mu 0.066
_exptl_absorpt_correction_T_max 0.9934
_exptl_absorpt_correction_T_min 0.9868
_exptl_absorpt_correction_type psi-scan
_exptl_absorpt_process_details
;
(CAD-4 Software; Enraf--Nonius, 1985)
;
_exptl_crystal_colour white
_exptl_crystal_density_diffrn 1.120
_exptl_crystal_density_method 'not measured'
_exptl_crystal_description block
_exptl_crystal_F_000 832
_exptl_crystal_size_max 0.20
_exptl_crystal_size_mid 0.20
_exptl_crystal_size_min 0.10
_refine_diff_density_max 0.207
_refine_diff_density_min -0.300
_refine_ls_abs_structure_details nd
_refine_ls_extinction_method none
_refine_ls_goodness_of_fit_ref 1.006
_refine_ls_hydrogen_treatment constr
_refine_ls_matrix_type full
_refine_ls_number_parameters 254
_refine_ls_number_reflns 4122
_refine_ls_number_restraints 0
_refine_ls_restrained_S_all 1.006
_refine_ls_R_factor_all 0.1702
_refine_ls_R_factor_gt 0.0785
_refine_ls_shift/su_max 0.000
_refine_ls_shift/su_mean 0.000
_refine_ls_structure_factor_coef Fsqd
_refine_ls_weighting_details 'calc w=1/[\s^2^(Fo^2^)+(0.0400P)^2^+2.3000P] where P=(Fo^2^+2Fc^2^)/3'
_refine_ls_weighting_scheme calc
_refine_ls_wR_factor_gt 0.1473
_refine_ls_wR_factor_ref 0.1929
_reflns_number_gt 2080
_reflns_number_total 4122
_reflns_threshold_expression I>2\s(I)
_cod_data_source_file tk5389sup1.cif
_cod_data_source_block I
_cod_depositor_comments
;
 Updating space group information.

 Antanas Vaitkus,
 2018-07-31
;
_cod_database_code 2241164
_cod_database_fobs_code 2241164

loop_
_space_group_symop_id
_space_group_symop_operation_xyz
1 'x, y, z'
2 '-x+1/2, -y, z+1/2'
3 '-x, y+1/2, -z+1/2'
4 'x+1/2, -y+1/2, -z'

loop_
_atom_site_type_symbol
_atom_site_label
_atom_site_fract_x
_atom_site_fract_y
_atom_site_fract_z
_atom_site_U_iso_or_equiv
_atom_site_adp_type
_atom_site_calc_flag
_atom_site_refinement_flags
_atom_site_occupancy
_atom_site_symmetry_multiplicity
N N 0.04603(15) 0.2213(8) 0.1116(3) 0.0541(12) Uani d . 1 1
H H0A 0.0340 0.3561 0.1081 0.065 Uiso calc R 1 1
O O 0.02279(14) -0.1458(7) 0.1135(3) 0.0712(12) Uani d . 1 1
C C1 -0.04586(18) 0.1222(9) 0.0953(3) 0.0443(13) Uani d . 1 1
C C2 -0.07609(18) 0.0042(11) 0.1719(3) 0.0547(15) Uani d . 1 1
H H2A -0.0656 -0.1526 0.1756 0.066 Uiso calc R 1 1
H H2B -0.0685 0.0752 0.2306 0.066 Uiso calc R 1 1
C C3 -0.13357(19) 0.0159(10) 0.1540(3) 0.0534(15) Uani d . 1 1
H H3A -0.1514 -0.0652 0.2025 0.064 Uiso calc R 1 1
H H3B -0.1445 0.1723 0.1562 0.064 Uiso calc R 1 1
C C4 -0.14786(18) -0.0847(9) 0.0608(3) 0.0444(13) Uani d . 1 1
H H4A -0.1844 -0.0719 0.0520 0.053 Uiso calc R 1 1
H H4B -0.1392 -0.2439 0.0603 0.053 Uiso calc R 1 1
C C5 -0.12012(18) 0.0350(9) -0.0201(3) 0.0373(12) Uani d . 1 1
C C6 -0.12908(18) -0.1043(9) -0.1095(3) 0.0444(13) Uani d . 1 1
C C7 -0.18354(18) -0.1681(10) -0.1295(3) 0.0515(15) Uani d . 1 1
H H7A -0.2058 -0.0466 -0.1096 0.062 Uiso calc R 1 1
H H7B -0.1922 -0.3016 -0.0941 0.062 Uiso calc R 1 1
C C8 -0.1931(2) -0.2149(12) -0.2312(4) 0.0659(18) Uani d . 1 1
H H8A -0.2269 -0.2785 -0.2388 0.079 Uiso calc R 1 1
H H8B -0.1917 -0.0742 -0.2653 0.079 Uiso calc R 1 1
C C9 -0.1547(2) -0.3739(12) -0.2690(3) 0.0620(17) Uani d . 1 1
H H9A -0.1558 -0.5079 -0.2294 0.074 Uiso calc R 1 1
C C10 -0.1015(2) -0.2759(12) -0.2579(4) 0.0637(17) Uani d . 1 1
H H10A -0.0770 -0.3989 -0.2588 0.076 Uiso calc R 1 1
H H10B -0.0943 -0.1800 -0.3106 0.076 Uiso calc R 1 1
C C11 -0.0933(2) -0.1404(10) -0.1712(4) 0.0521(15) Uani d . 1 1
C C12 -0.03866(19) -0.0583(12) -0.1611(3) 0.0645(18) Uani d . 1 1
H H12A -0.0165 -0.1873 -0.1512 0.077 Uiso calc R 1 1
H H12B -0.0282 0.0143 -0.2180 0.077 Uiso calc R 1 1
C C13 -0.03203(18) 0.1058(11) -0.0822(3) 0.0561(16) Uani d . 1 1
H H13A -0.0443 0.2538 -0.1003 0.067 Uiso calc R 1 1
H H13B 0.0038 0.1190 -0.0668 0.067 Uiso calc R 1 1
C C14 -0.06178(17) 0.0224(9) 0.0016(3) 0.0416(13) Uani d . 1 1
H H14A -0.0541 -0.1391 0.0060 0.050 Uiso calc R 1 1
C C15 -0.0514(2) 0.3815(10) 0.1043(4) 0.0629(16) Uani d . 1 1
H H15A -0.0868 0.4197 0.1110 0.094 Uiso calc R 1 1
H H15B -0.0380 0.4529 0.0500 0.094 Uiso calc R 1 1
H H15C -0.0329 0.4328 0.1575 0.094 Uiso calc R 1 1
C C16 -0.1422(2) 0.2680(10) -0.0338(4) 0.0597(16) Uani d . 1 1
H H16A -0.1367 0.3567 0.0207 0.089 Uiso calc R 1 1
H H16B -0.1782 0.2562 -0.0454 0.089 Uiso calc R 1 1
H H16C -0.1259 0.3393 -0.0854 0.089 Uiso calc R 1 1
C C17 -0.1645(3) -0.4587(13) -0.3682(4) 0.081(2) Uani d . 1 1
H H17A -0.1606 -0.3274 -0.4087 0.097 Uiso calc R 1 1
C C18 -0.1258(3) -0.6326(14) -0.4005(4) 0.109(3) Uani d . 1 1
H H18A -0.1333 -0.6755 -0.4629 0.164 Uiso calc R 1 1
H H18B -0.1275 -0.7632 -0.3614 0.164 Uiso calc R 1 1
H H18C -0.0922 -0.5688 -0.3977 0.164 Uiso calc R 1 1
C C19 -0.2188(3) -0.5441(16) -0.3825(4) 0.114(3) Uani d . 1 1
H H19A -0.2230 -0.5928 -0.4452 0.170 Uiso calc R 1 1
H H19B -0.2425 -0.4247 -0.3696 0.170 Uiso calc R 1 1
H H19C -0.2252 -0.6687 -0.3417 0.170 Uiso calc R 1 1
C C20 0.0111(2) 0.0508(10) 0.1082(4) 0.0501(14) Uani d . 1 1
C C21 0.09969(19) 0.2039(9) 0.1201(4) 0.0455(13) Uani d . 1 1
C C22 0.1229(2) 0.0189(13) 0.1586(4) 0.0669(18) Uani d . 1 1
H H22A 0.1035 -0.1027 0.1788 0.080 Uiso calc R 1 1
C C23 0.1762(2) 0.0137(13) 0.1673(4) 0.074(2) Uani d . 1 1
H H23A 0.1921 -0.1103 0.1940 0.089 Uiso calc R 1 1
C C24 0.2042(2) 0.1900(14) 0.1367(4) 0.082(2) Uani d . 1 1
H H24A 0.2395 0.1847 0.1415 0.098 Uiso calc R 1 1
C C25 0.1812(2) 0.3788(12) 0.0981(4) 0.0692(18) Uani d . 1 1
H H25A 0.2005 0.5010 0.0781 0.083 Uiso calc R 1 1
C C26 0.1281(2) 0.3796(11) 0.0904(4) 0.0614(16) Uani d . 1 1
H H26A 0.1119 0.5038 0.0642 0.074 Uiso calc R 1 1

loop_
_atom_site_aniso_label
_atom_site_aniso_U_11
_atom_site_aniso_U_22
_atom_site_aniso_U_33
_atom_site_aniso_U_12
_atom_site_aniso_U_13
_atom_site_aniso_U_23
N 0.045(3) 0.058(3) 0.060(3) -0.004(2) -0.007(2) 0.003(3)
O 0.046(2) 0.066(3) 0.101(3) 0.001(2) -0.021(2) -0.003(3)
C1 0.035(3) 0.054(3) 0.044(3) -0.005(3) -0.005(2) -0.003(3)
C2 0.053(4) 0.071(4) 0.040(3) -0.005(3) -0.006(3) 0.002(3)
C3 0.053(3) 0.068(4) 0.040(3) -0.008(3) 0.006(2) -0.008(3)
C4 0.035(3) 0.054(3) 0.044(3) -0.007(3) 0.004(2) 0.001(3)
C5 0.039(3) 0.041(3) 0.032(3) -0.005(2) -0.001(2) 0.002(2)
C6 0.036(3) 0.060(3) 0.037(3) 0.003(3) 0.000(2) 0.006(3)
C7 0.037(3) 0.071(4) 0.047(3) 0.000(3) -0.004(2) -0.007(3)
C8 0.045(4) 0.103(5) 0.049(4) -0.007(4) -0.009(3) -0.010(4)
C9 0.070(4) 0.093(5) 0.024(3) -0.015(4) -0.004(3) -0.004(3)
C10 0.052(4) 0.098(5) 0.041(3) -0.009(4) -0.004(3) -0.012(3)
C11 0.042(3) 0.069(4) 0.046(3) -0.005(3) -0.002(3) 0.000(3)
C12 0.041(3) 0.111(5) 0.041(3) -0.017(4) 0.005(3) -0.012(4)
C13 0.038(3) 0.083(4) 0.047(3) -0.011(3) 0.002(2) -0.005(3)
C14 0.034(3) 0.049(3) 0.042(3) -0.006(2) 0.001(2) -0.003(3)
C15 0.055(4) 0.062(4) 0.072(4) -0.005(3) -0.017(3) -0.003(3)
C16 0.053(4) 0.062(4) 0.064(4) 0.001(3) -0.016(3) 0.010(3)
C17 0.097(5) 0.108(6) 0.038(3) -0.031(5) -0.006(3) -0.007(4)
C18 0.131(7) 0.141(8) 0.055(4) -0.017(6) 0.018(5) -0.035(5)
C19 0.102(6) 0.178(9) 0.061(4) -0.048(6) -0.022(4) -0.022(6)
C20 0.049(3) 0.049(3) 0.052(3) -0.004(3) -0.009(3) 0.009(3)
C21 0.039(3) 0.050(3) 0.047(3) -0.004(3) -0.002(3) 0.003(3)
C22 0.039(4) 0.100(5) 0.062(4) -0.009(4) -0.002(3) 0.018(4)
C23 0.041(4) 0.093(5) 0.087(5) -0.005(4) -0.009(3) 0.015(4)
C24 0.041(4) 0.135(7) 0.069(5) 0.002(4) 0.002(3) -0.005(5)
C25 0.050(4) 0.095(5) 0.063(4) -0.030(4) 0.005(3) 0.008(4)
C26 0.055(4) 0.082(5) 0.047(3) -0.007(3) -0.005(3) 0.009(3)

loop_
_atom_type_symbol
_atom_type_description
_atom_type_scat_dispersion_real
_atom_type_scat_dispersion_imag
_atom_type_scat_source
C C 0.0033 0.0016 'International Tables Vol C Tables 4.2.6.8 and 6.1.1.4'
H H 0.0000 0.0000 'International Tables Vol C Tables 4.2.6.8 and 6.1.1.4'
N N 0.0061 0.0033 'International Tables Vol C Tables 4.2.6.8 and 6.1.1.4'
O O 0.0106 0.0060 'International Tables Vol C Tables 4.2.6.8 and 6.1.1.4'

loop_
_geom_angle_atom_site_label_1
_geom_angle_atom_site_label_2
_geom_angle_atom_site_label_3
_geom_angle
C20 N C21 128.0(5)
C20 N H0A 116.0
C21 N H0A 116.0
C2 C1 C14 108.9(4)
C2 C1 C15 110.1(5)
C14 C1 C15 115.4(5)
C2 C1 C20 106.6(4)
C14 C1 C20 105.1(4)
C15 C1 C20 110.4(4)
C3 C2 C1 111.5(4)
C3 C2 H2A 109.3
C1 C2 H2A 109.3
C3 C2 H2B 109.3
C1 C2 H2B 109.3
H2A C2 H2B 108.0
C4 C3 C2 112.0(4)
C4 C3 H3A 109.2
C2 C3 H3A 109.2
C4 C3 H3B 109.2
C2 C3 H3B 109.2
H3A C3 H3B 107.9
C3 C4 C5 112.1(4)
C3 C4 H4A 109.2
C5 C4 H4A 109.2
C3 C4 H4B 109.2
C5 C4 H4B 109.2
H4A C4 H4B 107.9
C16 C5 C4 109.7(4)
C16 C5 C6 108.5(4)
C4 C5 C6 108.5(4)
C16 C5 C14 116.5(4)
C4 C5 C14 106.6(4)
C6 C5 C14 106.9(4)
C11 C6 C7 120.4(5)
C11 C6 C5 123.1(5)
C7 C6 C5 115.9(4)
C6 C7 C8 112.9(4)
C6 C7 H7A 109.0
C8 C7 H7A 109.0
C6 C7 H7B 109.0
C8 C7 H7B 109.0
H7A C7 H7B 107.8
C9 C8 C7 111.3(5)
C9 C8 H8A 109.4
C7 C8 H8A 109.4
C9 C8 H8B 109.4
C7 C8 H8B 109.4
H8A C8 H8B 108.0
C8 C9 C10 109.9(5)
C8 C9 C17 115.9(5)
C10 C9 C17 112.2(5)
C8 C9 H9A 106.0
C10 C9 H9A 106.0
C17 C9 H9A 106.0
C11 C10 C9 115.0(4)
C11 C10 H10A 108.5
C9 C10 H10A 108.5
C11 C10 H10B 108.5
C9 C10 H10B 108.5
H10A C10 H10B 107.5
C6 C11 C10 123.5(5)
C6 C11 C12 123.8(5)
C10 C11 C12 112.7(4)
C13 C12 C11 112.8(4)
C13 C12 H12A 109.0
C11 C12 H12A 109.0
C13 C12 H12B 109.0
C11 C12 H12B 109.0
H12A C12 H12B 107.8
C12 C13 C14 109.6(4)
C12 C13 H13A 109.8
C14 C13 H13A 109.8
C12 C13 H13B 109.8
C14 C13 H13B 109.8
H13A C13 H13B 108.2
C13 C14 C1 116.1(4)
C13 C14 C5 109.0(4)
C1 C14 C5 115.1(4)
C13 C14 H14A 105.2
C1 C14 H14A 105.2
C5 C14 H14A 105.2
C1 C15 H15A 109.5
C1 C15 H15B 109.5
H15A C15 H15B 109.5
C1 C15 H15C 109.5
H15A C15 H15C 109.5
H15B C15 H15C 109.5
C5 C16 H16A 109.5
C5 C16 H16B 109.5
H16A C16 H16B 109.5
C5 C16 H16C 109.5
H16A C16 H16C 109.5
H16B C16 H16C 109.5
C18 C17 C19 110.9(6)
C18 C17 C9 113.3(6)
C19 C17 C9 113.0(5)
C18 C17 H17A 106.3
C19 C17 H17A 106.3
C9 C17 H17A 106.3
C17 C18 H18A 109.5
C17 C18 H18B 109.5
H18A C18 H18B 109.5
C17 C18 H18C 109.5
H18A C18 H18C 109.5
H18B C18 H18C 109.5
C17 C19 H19A 109.5
C17 C19 H19B 109.5
H19A C19 H19B 109.5
C17 C19 H19C 109.5
H19A C19 H19C 109.5
H19B C19 H19C 109.5
O C20 N 122.8(5)
O C20 C1 120.7(5)
N C20 C1 116.4(5)
C26 C21 C22 120.0(5)
C26 C21 N 117.6(5)
C22 C21 N 122.4(5)
C21 C22 C23 119.8(6)
C21 C22 H22A 120.1
C23 C22 H22A 120.1
C24 C23 C22 119.7(7)
C24 C23 H23A 120.2
C22 C23 H23A 120.2
C23 C24 C25 121.2(6)
C23 C24 H24A 119.4
C25 C24 H24A 119.4
C24 C25 C26 118.0(6)
C24 C25 H25A 121.0
C26 C25 H25A 121.0
C21 C26 C25 121.4(6)
C21 C26 H26A 119.3
C25 C26 H26A 119.3

loop_
_geom_bond_atom_site_label_1
_geom_bond_atom_site_label_2
_geom_bond_distance
N C20 1.364(6)
N C21 1.416(6)
N H0A 0.8600
O C20 1.206(6)
C1 C2 1.532(7)
C1 C14 1.539(6)
C1 C15 1.548(7)
C1 C20 1.564(7)
C2 C3 1.531(6)
C2 H2A 0.9700
C2 H2B 0.9700
C3 C4 1.524(6)
C3 H3A 0.9700
C3 H3B 0.9700
C4 C5 1.551(6)
C4 H4A 0.9700
C4 H4B 0.9700
C5 C16 1.510(7)
C5 C6 1.555(6)
C5 C14 1.564(6)
C6 C11 1.315(6)
C6 C7 1.505(6)
C7 C8 1.520(7)
C7 H7A 0.9700
C7 H7B 0.9700
C8 C9 1.484(8)
C8 H8A 0.9700
C8 H8B 0.9700
C9 C10 1.519(7)
C9 C17 1.544(7)
C9 H9A 0.9800
C10 C11 1.506(7)
C10 H10A 0.9700
C10 H10B 0.9700
C11 C12 1.519(7)
C12 C13 1.511(7)
C12 H12A 0.9700
C12 H12B 0.9700
C13 C14 1.526(6)
C13 H13A 0.9700
C13 H13B 0.9700
C14 H14A 0.9800
C15 H15A 0.9600
C15 H15B 0.9600
C15 H15C 0.9600
C16 H16A 0.9600
C16 H16B 0.9600
C16 H16C 0.9600
C17 C18 1.520(9)
C17 C19 1.525(8)
C17 H17A 0.9800
C18 H18A 0.9600
C18 H18B 0.9600
C18 H18C 0.9600
C19 H19A 0.9600
C19 H19B 0.9600
C19 H19C 0.9600
C21 C26 1.350(7)
C21 C22 1.372(7)
C22 C23 1.402(7)
C22 H22A 0.9300
C23 C24 1.351(9)
C23 H23A 0.9300
C24 C25 1.388(9)
C24 H24A 0.9300
C25 C26 1.397(7)
C25 H25A 0.9300
C26 H26A 0.9300

loop_
_geom_hbond_atom_site_label_D
_geom_hbond_atom_site_label_H
_geom_hbond_atom_site_label_A
_geom_hbond_site_symmetry_A
_geom_hbond_distance_DH
_geom_hbond_distance_HA
_geom_hbond_distance_DA
_geom_hbond_angle_DHA
C3 H3A Cg1 4_545 0.97 2.82 3.705(5) 151

loop_
_geom_torsion_atom_site_label_1
_geom_torsion_atom_site_label_2
_geom_torsion_atom_site_label_3
_geom_torsion_atom_site_label_4
_geom_torsion
C14 C1 C2 C3 -54.0(6)
C15 C1 C2 C3 73.4(6)
C20 C1 C2 C3 -166.9(5)
C1 C2 C3 C4 56.7(6)
C2 C3 C4 C5 -58.1(6)
C3 C4 C5 C16 -71.7(5)
C3 C4 C5 C6 169.9(4)
C3 C4 C5 C14 55.2(5)
C16 C5 C6 C11 101.6(6)
C4 C5 C6 C11 -139.2(5)
C14 C5 C6 C11 -24.7(7)
C16 C5 C6 C7 -69.5(6)
C4 C5 C6 C7 49.6(6)
C14 C5 C6 C7 164.2(4)
C11 C6 C7 C8 -14.9(8)
C5 C6 C7 C8 156.5(5)
C6 C7 C8 C9 49.8(7)
C7 C8 C9 C10 -59.3(6)
C7 C8 C9 C17 172.2(5)
C8 C9 C10 C11 35.4(7)
C17 C9 C10 C11 165.9(6)
C7 C6 C11 C10 -9.5(9)
C5 C6 C11 C10 179.7(5)
C7 C6 C11 C12 173.0(5)
C5 C6 C11 C12 2.3(9)
C9 C10 C11 C6 -1.1(9)
C9 C10 C11 C12 176.7(6)
C6 C11 C12 C13 -10.9(8)
C10 C11 C12 C13 171.4(5)
C11 C12 C13 C14 42.7(7)
C12 C13 C14 C1 160.7(4)
C12 C13 C14 C5 -67.4(6)
C2 C1 C14 C13 -174.8(5)
C15 C1 C14 C13 60.9(6)
C20 C1 C14 C13 -61.0(6)
C2 C1 C14 C5 56.2(6)
C15 C1 C14 C5 -68.1(6)
C20 C1 C14 C5 170.0(4)
C16 C5 C14 C13 -65.6(6)
C4 C5 C14 C13 171.6(4)
C6 C5 C14 C13 55.8(5)
C16 C5 C14 C1 66.8(6)
C4 C5 C14 C1 -56.0(5)
C6 C5 C14 C1 -171.8(4)
C8 C9 C17 C18 -176.2(6)
C10 C9 C17 C18 56.4(8)
C8 C9 C17 C19 -49.0(9)
C10 C9 C17 C19 -176.3(7)
C21 N C20 O 0.9(9)
C21 N C20 C1 -178.2(5)
C2 C1 C20 O 52.5(7)
C14 C1 C20 O -62.9(7)
C15 C1 C20 O 172.0(6)
C2 C1 C20 N -128.3(5)
C14 C1 C20 N 116.2(5)
C15 C1 C20 N -8.8(7)
C20 N C21 C26 157.2(6)
C20 N C21 C22 -24.0(9)
C26 C21 C22 C23 0.4(9)
N C21 C22 C23 -178.4(5)
C21 C22 C23 C24 -0.8(10)
C22 C23 C24 C25 1.2(11)
C23 C24 C25 C26 -1.1(10)
C22 C21 C26 C25 -0.3(9)
N C21 C26 C25 178.5(5)
C24 C25 C26 C21 0.7(9)
